data_7011361
loop_
_publ_author_name
'Yoshikawa, Hirofumi'
'Nishikiori, Shin-ichi'
'Watanabe, Tokuko'
'Ishida, Toshimasa'
'Watanabe, Go'
'Murakami, Makoto'
'Suwinska, Kinga'
'Luboradzki, Roman'
'Lipkowski, Janusz'

_publ_section_title
;
 Polycyano--polycadmate host clathrates including a methylviologen
 dication. Syntheses, crystal structures and photo-induced reduction of
 methylviologen dication
;
_journal_issue 9
_journal_name_full 'Journal of the Chemical Society, Dalton Transactions'
_journal_page_first 1907
_journal_paper_doi 10.1039/b111059d
_journal_year 2002
_chemical_formula_structural 'Cd6 (C14 N14)(C12 N2 H14)(C3 O1 H8)2(O1 H2)3'
_chemical_formula_sum 'C32 H36 Cd6 N16 O5'
_chemical_formula_weight 1399.21
_space_group_IT_number 61
_symmetry_cell_setting orthorhombic
_symmetry_space_group_name_Hall '-P 2ac 2ab'
_symmetry_space_group_name_H-M 'P b c a'
_atom_sites_solution_hydrogens geom
_atom_sites_solution_primary direct
_atom_sites_solution_secondary difmap
_audit_creation_method SHELXL-97
_cell_angle_alpha 90.00
_cell_angle_beta 90.00
_cell_angle_gamma 90.00
_cell_formula_units_Z 4
_cell_length_a 13.724(4)
_cell_length_b 27.269(6)
_cell_length_c 13.569(5)
_cell_measurement_temperature 293(2)
_cell_volume 5078(3)
_computing_molecular_graphics 'ORTEP3 for windows'
_computing_structure_refinement 'SHELXL-97 (Sheldrick, 1997)'
_computing_structure_solution 'SHELXS-97 (Sheldrick, 1990)'
_diffrn_ambient_temperature 293(2)
_diffrn_measurement_device 'Rigaku AFC5S'
_diffrn_measurement_method \w
_diffrn_radiation_monochromator graphite
_diffrn_radiation_source 'fine-focus sealed tube'
_diffrn_radiation_type MoK\a
_diffrn_radiation_wavelength 0.71069
_diffrn_reflns_limit_h_max 19
_diffrn_reflns_limit_h_min 0
_diffrn_reflns_limit_k_max 37
_diffrn_reflns_limit_k_min 0
_diffrn_reflns_limit_l_max 0
_diffrn_reflns_limit_l_min -19
_diffrn_reflns_number 8150
_diffrn_reflns_theta_max 30.06
_diffrn_reflns_theta_min 2.12
_diffrn_standards_decay_% 3%
_diffrn_standards_interval_count 150
_diffrn_standards_number 3
_exptl_absorpt_coefficient_mu 2.500
_exptl_crystal_colour colorless
_exptl_crystal_density_diffrn 1.83
_exptl_crystal_density_meas 1.81
_exptl_crystal_density_method 'floating method'
_exptl_crystal_description platlet
_exptl_crystal_F_000 2672
_exptl_crystal_size_max 0.40
_exptl_crystal_size_mid 0.40
_exptl_crystal_size_min 0.10
_refine_diff_density_max 1.754
_refine_diff_density_min -1.684
_refine_diff_density_rms 0.230
_refine_ls_extinction_method none
_refine_ls_goodness_of_fit_obs 1.158
_refine_ls_hydrogen_treatment noref
_refine_ls_matrix_type full
_refine_ls_number_parameters 217
_refine_ls_number_reflns 3516
_refine_ls_number_restraints 0
_refine_ls_restrained_S_obs 1.158
_refine_ls_R_factor_obs 0.0745
_refine_ls_shift/su_max 0.000
_refine_ls_shift/su_mean 0.000
_refine_ls_structure_factor_coef Fsqd
_refine_ls_weighting_details 'calc w=1/[\s^2^(Fo^2^)+(0.1036P)^2^+36.7402P] where P=(Fo^2^+2Fc^2^)/3'
_refine_ls_weighting_scheme calc
_refine_ls_wR_factor_obs 0.1956
_reflns_number_observed 3516
_reflns_number_total 7409
_reflns_observed_criterion >3sigma(F)
_cod_data_source_file b111059d.txt
_cod_data_source_block IIa-3
_cod_depositor_comments
;
The following automatic conversions were performed:
'_atom_site_symetry_multiplicity' tag replaced with
'_atom_site_symmetry_multiplicity'.

Automatic conversion script
Id: cif_correct_tags 1440 2010-10-19 06:21:57Z saulius 
;
_cod_original_cell_volume 5078.2(27)
_cod_original_sg_symbol_H-M Pbca
_cod_database_code 7011361

loop_
_symmetry_equiv_pos_as_xyz
'x, y, z'
'-x+1/2, -y, z+1/2'
'-x, y+1/2, -z+1/2'
'x+1/2, -y+1/2, -z'
'-x, -y, -z'
'x-1/2, y, -z-1/2'
'x, -y-1/2, z-1/2'
'-x-1/2, y-1/2, z'

loop_
_atom_site_label
_atom_site_type_symbol
_atom_site_fract_x
_atom_site_fract_y
_atom_site_fract_z
_atom_site_U_iso_or_equiv
_atom_site_adp_type
_atom_site_occupancy
_atom_site_symmetry_multiplicity
_atom_site_calc_flag
_atom_site_refinement_flags
_atom_site_disorder_assembly
_atom_site_disorder_group
Cd1 Cd 0.83199(7) 0.87444(4) 0.00371(7) 0.0393(3) Uani 1 1 d . . .
Cd2 Cd 0.46256(9) 0.80856(4) 0.12792(8) 0.0515(3) Uani 1 1 d . . .
Cd3 Cd 0.71595(8) 0.92447(4) -0.38434(7) 0.0439(3) Uani 1 1 d . . .
N1 N 0.6790(9) 0.8509(5) 0.0490(11) 0.060(4) Uani 1 1 d . . .
C1 C 0.6064(11) 0.8344(6) 0.0739(11) 0.050(4) Uani 1 1 d . . .
N2 N 0.8920(11) 0.8588(6) 0.1619(10) 0.066(4) Uani 1 1 d . . .
C2 C 0.9154(13) 0.8434(6) 0.2340(12) 0.060(4) Uani 1 1 d . . .
N3 N 0.9886(9) 0.8978(5) -0.0500(9) 0.052(3) Uani 1 1 d . . .
C3 C 1.0654(11) 0.9038(5) -0.0752(11) 0.047(4) Uani 1 1 d . . .
N4 N 0.7738(11) 0.9020(6) -0.1517(10) 0.066(4) Uani 1 1 d . . .
C4 C 0.7514(12) 0.9121(6) -0.2275(11) 0.053(4) Uani 1 1 d . . .
N5 N 0.3740(12) 0.8648(6) 0.0273(12) 0.077(5) Uani 1 1 d . . .
C5 C 0.3224(12) 0.8861(6) -0.0205(11) 0.055(4) Uani 1 1 d . . .
N6 N 0.8021(11) 0.9557(5) 0.0616(10) 0.060(4) Uani 1 1 d . . .
C6 C 0.7899(12) 0.9949(6) 0.0839(12) 0.054(4) Uani 1 1 d . . .
N7 N 0.8694(10) 0.7962(5) -0.0486(12) 0.063(4) Uani 1 1 d . . .
C7 C 0.8995(11) 0.7605(6) -0.0738(12) 0.052(4) Uani 1 1 d . . .
N101 N 0.5497(11) 0.9848(6) 0.2491(10) 0.062(4) Uani 1 1 d . . .
C101 C 0.5676(16) 0.9484(7) 0.1871(13) 0.073(5) Uani 1 1 d . . .
H101 H 0.5934 0.9189 0.2095 0.087 Uiso 1 1 calc R . .
C102 C 0.5475(16) 0.9551(7) 0.0900(14) 0.078(6) Uani 1 1 d . . .
H102 H 0.5597 0.9294 0.0467 0.093 Uiso 1 1 calc R . .
C103 C 0.5116(10) 0.9961(5) 0.0539(11) 0.043(3) Uani 1 1 d . . .
C104 C 0.494(2) 1.0328(8) 0.1208(15) 0.099(8) Uani 1 1 d . . .
H104 H 0.4675 1.0622 0.0989 0.118 Uiso 1 1 calc R . .
C105 C 0.515(2) 1.0276(8) 0.2183(13) 0.112(10) Uani 1 1 d . . .
H105 H 0.5059 1.0534 0.2621 0.134 Uiso 1 1 calc R . .
C111 C 0.5756(19) 0.9780(9) 0.3550(14) 0.092(7) Uani 1 1 d . . .
H111 H 0.5603 0.9451 0.3748 0.138 Uiso 1 1 calc R . .
H121 H 0.5391 1.0008 0.3944 0.138 Uiso 1 1 calc R . .
H131 H 0.6440 0.9839 0.3639 0.138 Uiso 1 1 calc R . .

loop_
_atom_site_aniso_label
_atom_site_aniso_U_11
_atom_site_aniso_U_22
_atom_site_aniso_U_33
_atom_site_aniso_U_23
_atom_site_aniso_U_13
_atom_site_aniso_U_12
Cd1 0.0435(5) 0.0393(5) 0.0351(5) 0.0012(4) -0.0004(4) -0.0004(4)
Cd2 0.0562(7) 0.0500(6) 0.0482(6) -0.0107(5) 0.0119(5) -0.0109(5)
Cd3 0.0481(6) 0.0452(5) 0.0383(5) 0.0037(5) -0.0088(5) 0.0008(5)
N1 0.040(7) 0.063(9) 0.075(9) 0.008(7) 0.023(7) -0.006(6)
C1 0.051(9) 0.050(9) 0.048(8) -0.003(7) -0.001(7) 0.017(7)
N2 0.073(9) 0.082(11) 0.043(7) 0.012(7) -0.008(7) -0.010(8)
C2 0.066(11) 0.060(10) 0.055(10) 0.009(8) -0.012(8) -0.004(9)
N3 0.048(7) 0.062(8) 0.046(7) 0.000(6) 0.005(6) -0.004(6)
C3 0.041(8) 0.048(9) 0.053(9) 0.003(7) 0.014(7) -0.006(6)
N4 0.075(10) 0.074(10) 0.049(7) -0.010(7) -0.016(7) 0.012(8)
C4 0.064(10) 0.057(10) 0.040(8) 0.008(7) -0.010(7) 0.011(8)
N5 0.075(10) 0.077(11) 0.078(10) 0.019(9) -0.014(9) 0.007(9)
C5 0.059(10) 0.061(10) 0.046(9) 0.000(7) 0.005(7) -0.005(8)
N6 0.081(10) 0.040(7) 0.060(8) 0.000(6) 0.015(8) -0.007(7)
C6 0.052(9) 0.050(9) 0.059(9) -0.011(8) 0.008(8) -0.007(8)
N7 0.064(9) 0.048(8) 0.078(10) -0.009(7) 0.001(8) 0.018(7)
C7 0.048(8) 0.051(10) 0.057(9) 0.002(8) 0.001(7) 0.004(7)
N101 0.070(9) 0.075(9) 0.040(7) 0.010(7) 0.005(7) -0.005(8)
C101 0.103(15) 0.065(11) 0.050(10) -0.004(9) -0.028(10) 0.012(11)
C102 0.100(15) 0.059(11) 0.074(12) -0.011(9) -0.037(11) 0.026(11)
C103 0.042(8) 0.040(8) 0.048(8) -0.003(6) 0.007(6) 0.002(6)
C104 0.16(2) 0.074(13) 0.064(12) 0.007(11) 0.017(14) 0.057(14)
C105 0.23(3) 0.073(14) 0.037(9) 0.014(9) 0.017(14) 0.048(17)
C111 0.122(19) 0.105(18) 0.050(10) 0.001(11) 0.005(11) 0.008(15)

loop_
_atom_type_symbol
_atom_type_description
_atom_type_scat_dispersion_real
_atom_type_scat_dispersion_imag
_atom_type_scat_source
C C 0.0033 0.0016 'International Tables Vol C Tables 4.2.6.8 and 6.1.1.4'
H H 0.0000 0.0000 'International Tables Vol C Tables 4.2.6.8 and 6.1.1.4'
Cd Cd -0.8075 1.2024 'International Tables Vol C Tables 4.2.6.8 and 6.1.1.4'
N N 0.0061 0.0033 'International Tables Vol C Tables 4.2.6.8 and 6.1.1.4'
O O 0.0106 0.0060 'International Tables Vol C Tables 4.2.6.8 and 6.1.1.4'

loop_
_geom_angle_atom_site_label_1
_geom_angle_atom_site_label_2
_geom_angle_atom_site_label_3
_geom_angle
_geom_angle_site_symmetry_1
_geom_angle_site_symmetry_3
_geom_angle_publ_flag
N1 Cd1 N7 91.5(5) . . ?
N1 Cd1 N2 91.5(5) . . ?
N7 Cd1 N2 92.0(6) . . ?
N1 Cd1 N3 177.6(5) . . ?
N7 Cd1 N3 87.2(5) . . ?
N2 Cd1 N3 90.7(5) . . ?
N1 Cd1 N4 91.1(5) . . ?
N7 Cd1 N4 95.4(5) . . ?
N2 Cd1 N4 172.1(5) . . ?
N3 Cd1 N4 86.9(5) . . ?
N1 Cd1 N6 90.9(5) . . ?
N7 Cd1 N6 176.8(5) . . ?
N2 Cd1 N6 85.9(5) . . ?
N3 Cd1 N6 90.4(5) . . ?
N4 Cd1 N6 86.6(5) . . ?
C7 Cd2 C2 122.6(6) 4_465 6_556 ?
C7 Cd2 C1 120.7(6) 4_465 . ?
C2 Cd2 C1 113.9(6) 6_556 . ?
C7 Cd2 N5 99.1(6) 4_465 . ?
C2 Cd2 N5 93.5(6) 6_556 . ?
C1 Cd2 N5 93.4(6) . . ?
C4 Cd3 C3 113.9(6) . 6 ?
C4 Cd3 C5 110.1(6) . 6_655 ?
C3 Cd3 C5 110.6(6) 6 6_655 ?
C4 Cd3 C6 110.1(6) . 2_674 ?
C3 Cd3 C6 99.7(6) 6 2_674 ?
C5 Cd3 C6 112.0(6) 6_655 2_674 ?
C1 N1 Cd1 172.9(13) . . ?
N1 C1 Cd2 175.1(14) . . ?
C2 N2 Cd1 168.1(16) . . ?
N2 C2 Cd2 176.4(17) . 6_656 ?
C3 N3 Cd1 172.7(13) . . ?
N3 C3 Cd3 173.0(14) . 6_655 ?
C4 N4 Cd1 174.4(15) . . ?
N4 C4 Cd3 173.3(15) . . ?
C5 N5 Cd2 170.0(16) . . ?
N5 C5 Cd3 176.9(16) . 6 ?
C6 N6 Cd1 176.1(14) . . ?
N6 C6 Cd3 172.0(14) . 2_675 ?
C7 N7 Cd1 171.0(15) . . ?
N7 C7 Cd2 177.7(16) . 4_565 ?
C101 N101 C105 121.7(15) . . ?
C101 N101 C111 118.4(16) . . ?
C105 N101 C111 119.8(17) . . ?
N101 C101 C102 118.5(17) . . ?
C103 C102 C101 123.4(18) . . ?
C102 C103 C104 116.0(16) . . ?
C102 C103 C103 123.8(17) . 5_675 ?
C104 C103 C103 120.1(17) . 5_675 ?
C105 C104 C103 122.0(18) . . ?
N101 C105 C104 118.3(19) . . ?

loop_
_geom_bond_atom_site_label_1
_geom_bond_atom_site_label_2
_geom_bond_distance
_geom_bond_site_symmetry_2
_geom_bond_publ_flag
Cd1 N1 2.280(12) . ?
Cd1 N7 2.306(13) . ?
Cd1 N2 2.338(14) . ?
Cd1 N3 2.357(13) . ?
Cd1 N4 2.377(14) . ?
Cd1 N6 2.387(14) . ?
Cd2 C7 2.199(16) 4_465 ?
Cd2 C2 2.199(16) 6_556 ?
Cd2 C1 2.220(17) . ?
Cd2 N5 2.386(16) . ?
Cd3 C4 2.209(14) . ?
Cd3 C3 2.211(14) 6 ?
Cd3 C5 2.212(18) 6_655 ?
Cd3 C6 2.241(16) 2_674 ?
N1 C1 1.144(19) . ?
N2 C2 1.111(19) . ?
C2 Cd2 2.199(16) 6_656 ?
N3 C3 1.120(18) . ?
C3 Cd3 2.211(14) 6_655 ?
N4 C4 1.109(18) . ?
N5 C5 1.12(2) . ?
C5 Cd3 2.212(18) 6 ?
N6 C6 1.124(19) . ?
C6 Cd3 2.241(16) 2_675 ?
N7 C7 1.112(19) . ?
C7 Cd2 2.199(16) 4_565 ?
N101 C101 1.33(2) . ?
N101 C105 1.33(2) . ?
N101 C111 1.49(2) . ?
C101 C102 1.36(2) . ?
C102 C103 1.32(2) . ?
C103 C104 1.37(2) . ?
C103 C103 1.51(3) 5_675 ?
C104 C105 1.36(3) . ?

loop_
_geom_torsion_atom_site_label_1
_geom_torsion_atom_site_label_2
_geom_torsion_atom_site_label_3
_geom_torsion_atom_site_label_4
_geom_torsion
_geom_torsion_site_symmetry_1
_geom_torsion_site_symmetry_2
_geom_torsion_site_symmetry_3
_geom_torsion_site_symmetry_4
_geom_torsion_publ_flag
C102 C103 C103 C102 180.0 . . 5_665 5_665 ?
